data_4033194
loop_
_publ_author_name
'Crespin, Lor\`ene N S'
'Greb, Andreas'
'Blakemore, David C.'
'Ley, Steven V.'

_publ_section_title
;
 Visible-Light-Mediated Annulation of Electron-Rich Alkenes and
 Nitrogen-Centered Radicals from N-Sulfonylallylamines: Construction of
 Chloromethylated Pyrrolidine Derivatives.
;
_journal_issue 24
_journal_name_full 'The Journal of organic chemistry'
_journal_page_first 13093
_journal_page_last 13108
_journal_paper_doi 10.1021/acs.joc.7b02146
_journal_volume 82
_journal_year 2017
_chemical_absolute_configuration ad
_chemical_formula_moiety 'C20 H24 Cl N O3 S'
_chemical_formula_sum 'C20 H24 Cl N O3 S'
_chemical_formula_weight 393.91
_space_group_crystal_system orthorhombic
_space_group_IT_number 29
_space_group_name_Hall 'P 2c -2ac'
_space_group_name_H-M_alt 'P c a 21'
_symmetry_space_group_name_Hall 'P 2c -2ac'
_symmetry_space_group_name_H-M 'P c a 21'
_atom_sites_solution_hydrogens geom
_audit_creation_method SHELXL-2014/7
_cell_angle_alpha 90
_cell_angle_beta 90
_cell_angle_gamma 90
_cell_formula_units_Z 4
_cell_length_a 14.1684(3)
_cell_length_b 9.6090(2)
_cell_length_c 14.3695(3)
_cell_measurement_reflns_used 7972
_cell_measurement_temperature 180(2)
_cell_measurement_theta_max 66.68
_cell_measurement_theta_min 4.60
_cell_volume 1956.32(7)
_computing_cell_refinement 'SAINT (Bruker, 2014)'
_computing_data_collection 'APEX2 (Bruker, 2014)'
_computing_data_reduction SAINT
_computing_molecular_graphics 'Mercury (Macrae et al., 2008)'
_computing_publication_material SHELXL
_computing_structure_refinement 'SHELXL (Sheldrick, 2015)'
_computing_structure_solution 'SHELXT (Sheldrick, 2015)'
_diffrn_ambient_temperature 180(2)
_diffrn_measured_fraction_theta_full 0.998
_diffrn_measured_fraction_theta_max 0.998
_diffrn_measurement_device_type 'Bruker D8-QUEST PHOTON-100'
_diffrn_measurement_method '\w and \f-scans'
_diffrn_radiation_type CuK\a
_diffrn_radiation_wavelength 1.54178
_diffrn_reflns_av_R_equivalents 0.0295
_diffrn_reflns_av_unetI/netI 0.0374
_diffrn_reflns_Laue_measured_fraction_full 0.998
_diffrn_reflns_Laue_measured_fraction_max 0.998
_diffrn_reflns_limit_h_max 16
_diffrn_reflns_limit_h_min -16
_diffrn_reflns_limit_k_max 9
_diffrn_reflns_limit_k_min -11
_diffrn_reflns_limit_l_max 15
_diffrn_reflns_limit_l_min -17
_diffrn_reflns_number 9433
_diffrn_reflns_point_group_measured_fraction_full 0.917
_diffrn_reflns_point_group_measured_fraction_max 0.917
_diffrn_reflns_theta_full 66.678
_diffrn_reflns_theta_max 66.678
_diffrn_reflns_theta_min 4.602
_diffrn_source 'Incoatec I\mS Cu microsource'
_exptl_absorpt_coefficient_mu 2.885
_exptl_absorpt_correction_T_max 0.7528
_exptl_absorpt_correction_T_min 0.6674
_exptl_absorpt_correction_type multi-scan
_exptl_absorpt_process_details 'SADABS (Bruker, 2014)'
_exptl_crystal_colour colourless
_exptl_crystal_density_diffrn 1.337
_exptl_crystal_description block
_exptl_crystal_F_000 832
_exptl_crystal_size_max 0.140
_exptl_crystal_size_mid 0.140
_exptl_crystal_size_min 0.140
_refine_diff_density_max 0.174
_refine_diff_density_min -0.273
_refine_diff_density_rms 0.042
_refine_ls_abs_structure_details
;
Flack x determined using 1245 quotients [(I+)-(I-)]/[(I+)+(I-)]
(Parsons, Flack and Wagner, Acta Cryst. B69 (2013) 249-259).
;
_refine_ls_abs_structure_Flack 0.039(7)
_refine_ls_extinction_method none
_refine_ls_goodness_of_fit_ref 1.049
_refine_ls_hydrogen_treatment constr
_refine_ls_matrix_type full
_refine_ls_number_parameters 238
_refine_ls_number_reflns 3190
_refine_ls_number_restraints 1
_refine_ls_restrained_S_all 1.049
_refine_ls_R_factor_all 0.0278
_refine_ls_R_factor_gt 0.0259
_refine_ls_shift/su_max 0.000
_refine_ls_shift/su_mean 0.000
_refine_ls_structure_factor_coef Fsqd
_refine_ls_weighting_details 'w=1/[\s^2^(Fo^2^)+(0.0312P)^2^+0.1448P] where P=(Fo^2^+2Fc^2^)/3'
_refine_ls_weighting_scheme calc
_refine_ls_wR_factor_gt 0.0632
_refine_ls_wR_factor_ref 0.0645
_reflns_Friedel_coverage 0.758
_reflns_Friedel_fraction_full 0.828
_reflns_Friedel_fraction_max 0.828
_reflns_number_gt 3043
_reflns_number_total 3190
_reflns_threshold_expression 'I > 2\s(I)'
_cod_data_source_file jo7b02146_si_001.cif
_cod_data_source_block sl_b2_0016
_cod_depositor_comments 'Adding full bibliography for 4033193--4033194.cif.'
_cod_database_code 4033194
_cambridge_user_name 'Lorene Crespin'
_cambridge_user_crsid lc667
_cambridge_supervisor_name 'Steven Ley'
_cambridge_supervisor_crsid svl1000
_cambridge_crystallographer_name 'Andrew Bond'
_cambridge_crystallographer_crsid adb29
_cambridge_sample_id lc565.2.2.2
_cambridge_data_id SL_B2_0016
_ccdc_publ_extra_info
;
_cambridge_sample_id lc565.2.2.2
_cambridge_data_id SL_B2_0016
;
_shelx_space_group_comment
;
The symmetry employed for this shelxl refinement is uniquely defined
by the following loop, which should always be used as a source of
symmetry information in preference to the above space-group names.
They are only intended as comments.
;
_shelx_estimated_absorpt_t_min 0.688
_shelx_estimated_absorpt_t_max 0.688

loop_
_space_group_symop_operation_xyz
'x, y, z'
'-x, -y, z+1/2'
'x+1/2, -y, z'
'-x+1/2, y, z+1/2'

loop_
_atom_site_label
_atom_site_type_symbol
_atom_site_fract_x
_atom_site_fract_y
_atom_site_fract_z
_atom_site_U_iso_or_equiv
_atom_site_adp_type
_atom_site_occupancy
_atom_site_site_symmetry_order
_atom_site_calc_flag
_atom_site_refinement_flags_posn
_atom_site_refinement_flags_adp
Cl1 Cl 0.66003(5) 0.24210(7) 0.91089(6) 0.03859(17) Uani 1 1 d . .
S1 S 0.37554(4) -0.04797(6) 0.71116(5) 0.02810(15) Uani 1 1 d . .
O1 O 0.39264(14) -0.14474(18) 0.78485(15) 0.0377(5) Uani 1 1 d . .
O2 O 0.33932(13) -0.0964(2) 0.62415(15) 0.0408(5) Uani 1 1 d . .
O3 O 0.42465(13) 0.42594(18) 0.66802(14) 0.0334(4) Uani 1 1 d . .
N1 N 0.47499(14) 0.0295(2) 0.69028(15) 0.0257(5) Uani 1 1 d . .
C1 C 0.48377(17) 0.1267(2) 0.61004(18) 0.0256(5) Uani 1 1 d . .
H1B H 0.4244 0.1820 0.6031 0.031 Uiso 1 1 calc R U
C2 C 0.56537(17) 0.2230(3) 0.64004(19) 0.0244(5) Uani 1 1 d . .
H2B H 0.6252 0.1753 0.6216 0.029 Uiso 1 1 calc R U
C3 C 0.56258(16) 0.2226(2) 0.74697(18) 0.0230(5) Uani 1 1 d . .
H3A H 0.5129 0.2886 0.7692 0.028 Uiso 1 1 calc R U
C4 C 0.53377(17) 0.0739(3) 0.77015(19) 0.0282(5) Uani 1 1 d . .
H4A H 0.5900 0.0134 0.7766 0.034 Uiso 1 1 calc R U
H4B H 0.4971 0.0707 0.8288 0.034 Uiso 1 1 calc R U
C5 C 0.5051(2) 0.0501(3) 0.5198(2) 0.0414(7) Uani 1 1 d . .
H5A H 0.4495 -0.0036 0.5008 0.062 Uiso 1 1 calc R U
H5B H 0.5585 -0.0131 0.5294 0.062 Uiso 1 1 calc R U
H5C H 0.5209 0.1176 0.4711 0.062 Uiso 1 1 calc R U
C6 C 0.65719(18) 0.2636(3) 0.7872(2) 0.0290(6) Uani 1 1 d . .
H6A H 0.6704 0.3620 0.7717 0.035 Uiso 1 1 calc R U
H6B H 0.7072 0.2057 0.7587 0.035 Uiso 1 1 calc R U
C7 C 0.56575(17) 0.3629(3) 0.59257(19) 0.0267(5) Uani 1 1 d . .
C8 C 0.49517(18) 0.4637(2) 0.6083(2) 0.0282(5) Uani 1 1 d . .
C9 C 0.4981(2) 0.5911(3) 0.5627(2) 0.0380(7) Uani 1 1 d . .
H9A H 0.4506 0.6586 0.5742 0.046 Uiso 1 1 calc R U
C10 C 0.5701(2) 0.6199(3) 0.5008(2) 0.0473(8) Uani 1 1 d . .
H10A H 0.5719 0.7073 0.4700 0.057 Uiso 1 1 calc R U
C11 C 0.6396(3) 0.5225(3) 0.4834(3) 0.0478(8) Uani 1 1 d . .
H11A H 0.6887 0.5419 0.4403 0.057 Uiso 1 1 calc R U
C12 C 0.6368(2) 0.3950(3) 0.5300(2) 0.0363(6) Uani 1 1 d . .
H12A H 0.6850 0.3284 0.5185 0.044 Uiso 1 1 calc R U
C13 C 0.29376(16) 0.0766(3) 0.75412(19) 0.0267(5) Uani 1 1 d . .
C14 C 0.24043(18) 0.1551(3) 0.6921(2) 0.0331(6) Uani 1 1 d . .
H14A H 0.2485 0.1441 0.6268 0.040 Uiso 1 1 calc R U
C15 C 0.17529(19) 0.2497(3) 0.7266(2) 0.0396(7) Uani 1 1 d . .
H15A H 0.1395 0.3042 0.6842 0.047 Uiso 1 1 calc R U
C16 C 0.16109(18) 0.2667(3) 0.8212(2) 0.0348(7) Uani 1 1 d . .
C17 C 0.2155(2) 0.1873(3) 0.8821(2) 0.0370(6) Uani 1 1 d . .
H17A H 0.2073 0.1982 0.9473 0.044 Uiso 1 1 calc R U
C18 C 0.28145(18) 0.0923(3) 0.8490(2) 0.0322(6) Uani 1 1 d . .
H18A H 0.3178 0.0385 0.8913 0.039 Uiso 1 1 calc R U
C19 C 0.0867(2) 0.3653(3) 0.8574(3) 0.0526(9) Uani 1 1 d . .
H19A H 0.1114 0.4155 0.9116 0.079 Uiso 1 1 calc R U
H19B H 0.0305 0.3125 0.8756 0.079 Uiso 1 1 calc R U
H19C H 0.0700 0.4321 0.8086 0.079 Uiso 1 1 calc R U
C20 C 0.3539(2) 0.5255(3) 0.6913(3) 0.0486(9) Uani 1 1 d . .
H20A H 0.3120 0.4865 0.7389 0.073 Uiso 1 1 calc R U
H20B H 0.3171 0.5484 0.6357 0.073 Uiso 1 1 calc R U
H20C H 0.3840 0.6099 0.7154 0.073 Uiso 1 1 calc R U

loop_
_atom_site_aniso_label
_atom_site_aniso_U_11
_atom_site_aniso_U_22
_atom_site_aniso_U_33
_atom_site_aniso_U_23
_atom_site_aniso_U_13
_atom_site_aniso_U_12
Cl1 0.0333(3) 0.0514(4) 0.0311(4) -0.0066(3) -0.0062(3) -0.0044(3)
S1 0.0261(3) 0.0232(3) 0.0349(4) -0.0042(3) 0.0026(3) -0.0054(2)
O1 0.0360(9) 0.0250(9) 0.0521(14) 0.0067(8) 0.0048(9) -0.0053(8)
O2 0.0379(10) 0.0427(11) 0.0420(13) -0.0176(9) 0.0033(9) -0.0125(9)
O3 0.0279(10) 0.0251(9) 0.0470(12) 0.0014(8) 0.0061(8) 0.0083(7)
N1 0.0264(10) 0.0239(10) 0.0269(13) 0.0004(8) 0.0012(8) -0.0025(8)
C1 0.0269(12) 0.0232(12) 0.0266(14) 0.0001(10) 0.0011(10) 0.0003(9)
C2 0.0215(11) 0.0232(11) 0.0284(14) -0.0011(9) 0.0029(10) 0.0028(9)
C3 0.0190(11) 0.0227(11) 0.0273(14) -0.0016(9) 0.0026(10) 0.0018(9)
C4 0.0258(12) 0.0272(13) 0.0315(16) 0.0034(10) -0.0035(10) -0.0028(10)
C5 0.0593(19) 0.0355(15) 0.0293(16) -0.0047(12) 0.0055(14) -0.0050(13)
C6 0.0230(12) 0.0318(13) 0.0323(16) -0.0014(10) 0.0004(10) -0.0018(10)
C7 0.0269(12) 0.0266(12) 0.0264(14) -0.0011(10) -0.0008(10) -0.0020(10)
C8 0.0295(12) 0.0250(13) 0.0301(15) -0.0009(10) -0.0052(11) -0.0008(10)
C9 0.0483(16) 0.0251(13) 0.0405(18) 0.0035(12) -0.0129(13) -0.0001(12)
C10 0.065(2) 0.0356(16) 0.041(2) 0.0142(13) -0.0088(16) -0.0093(15)
C11 0.0573(19) 0.0489(19) 0.0371(19) 0.0103(14) 0.0080(15) -0.0171(15)
C12 0.0373(14) 0.0372(15) 0.0345(17) 0.0022(12) 0.0083(12) -0.0058(12)
C13 0.0210(11) 0.0295(13) 0.0295(15) -0.0029(10) -0.0001(10) -0.0063(10)
C14 0.0289(12) 0.0428(15) 0.0276(16) 0.0066(11) 0.0029(11) 0.0006(11)
C15 0.0293(13) 0.0414(15) 0.048(2) 0.0146(13) 0.0003(13) 0.0007(11)
C16 0.0282(13) 0.0261(13) 0.050(2) -0.0019(12) 0.0059(12) -0.0068(10)
C17 0.0382(14) 0.0404(15) 0.0324(16) -0.0098(12) 0.0024(12) -0.0058(13)
C18 0.0317(13) 0.0344(13) 0.0305(16) -0.0025(11) -0.0030(11) -0.0022(11)
C19 0.0447(17) 0.0357(16) 0.077(3) -0.0033(16) 0.0162(17) -0.0002(13)
C20 0.0375(15) 0.0342(16) 0.074(3) -0.0024(14) 0.0069(16) 0.0149(12)

loop_
_atom_type_symbol
_atom_type_description
_atom_type_scat_dispersion_real
_atom_type_scat_dispersion_imag
_atom_type_scat_source
C C 0.0181 0.0091 'International Tables Vol C Tables 4.2.6.8 and 6.1.1.4'
H H 0.0000 0.0000 'International Tables Vol C Tables 4.2.6.8 and 6.1.1.4'
N N 0.0311 0.0180 'International Tables Vol C Tables 4.2.6.8 and 6.1.1.4'
O O 0.0492 0.0322 'International Tables Vol C Tables 4.2.6.8 and 6.1.1.4'
S S 0.3331 0.5567 'International Tables Vol C Tables 4.2.6.8 and 6.1.1.4'
Cl Cl 0.3639 0.7018 'International Tables Vol C Tables 4.2.6.8 and 6.1.1.4'

loop_
_geom_angle_atom_site_label_1
_geom_angle_atom_site_label_2
_geom_angle_atom_site_label_3
_geom_angle
O2 S1 O1 119.80(13)
O2 S1 N1 107.43(12)
O1 S1 N1 106.75(11)
O2 S1 C13 106.80(12)
O1 S1 C13 106.94(12)
N1 S1 C13 108.77(11)
C8 O3 C20 118.9(2)
C4 N1 C1 111.87(18)
C4 N1 S1 118.53(17)
C1 N1 S1 120.25(16)
N1 C1 C5 111.9(2)
N1 C1 C2 102.9(2)
C5 C1 C2 112.3(2)
N1 C1 H1B 109.9
C5 C1 H1B 109.9
C2 C1 H1B 109.9
C7 C2 C3 117.1(2)
C7 C2 C1 114.3(2)
C3 C2 C1 105.0(2)
C7 C2 H2B 106.6
C3 C2 H2B 106.6
C1 C2 H2B 106.6
C6 C3 C4 113.5(2)
C6 C3 C2 111.0(2)
C4 C3 C2 103.2(2)
C6 C3 H3A 109.7
C4 C3 H3A 109.7
C2 C3 H3A 109.7
N1 C4 C3 104.6(2)
N1 C4 H4A 110.8
C3 C4 H4A 110.8
N1 C4 H4B 110.8
C3 C4 H4B 110.8
H4A C4 H4B 108.9
C1 C5 H5A 109.5
C1 C5 H5B 109.5
H5A C5 H5B 109.5
C1 C5 H5C 109.5
H5A C5 H5C 109.5
H5B C5 H5C 109.5
C3 C6 Cl1 111.70(18)
C3 C6 H6A 109.3
Cl1 C6 H6A 109.3
C3 C6 H6B 109.3
Cl1 C6 H6B 109.3
H6A C6 H6B 107.9
C12 C7 C8 117.8(2)
C12 C7 C2 119.7(2)
C8 C7 C2 122.5(2)
O3 C8 C9 123.5(2)
O3 C8 C7 115.9(2)
C9 C8 C7 120.6(3)
C10 C9 C8 120.1(3)
C10 C9 H9A 119.9
C8 C9 H9A 119.9
C11 C10 C9 120.5(3)
C11 C10 H10A 119.8
C9 C10 H10A 119.8
C10 C11 C12 119.2(3)
C10 C11 H11A 120.4
C12 C11 H11A 120.4
C7 C12 C11 121.8(3)
C7 C12 H12A 119.1
C11 C12 H12A 119.1
C18 C13 C14 120.3(2)
C18 C13 S1 119.9(2)
C14 C13 S1 119.8(2)
C15 C14 C13 119.2(3)
C15 C14 H14A 120.4
C13 C14 H14A 120.4
C16 C15 C14 121.7(3)
C16 C15 H15A 119.1
C14 C15 H15A 119.1
C15 C16 C17 118.1(3)
C15 C16 C19 120.9(3)
C17 C16 C19 120.9(3)
C18 C17 C16 121.1(3)
C18 C17 H17A 119.4
C16 C17 H17A 119.4
C13 C18 C17 119.6(3)
C13 C18 H18A 120.2
C17 C18 H18A 120.2
C16 C19 H19A 109.5
C16 C19 H19B 109.5
H19A C19 H19B 109.5
C16 C19 H19C 109.5
H19A C19 H19C 109.5
H19B C19 H19C 109.5
O3 C20 H20A 109.5
O3 C20 H20B 109.5
H20A C20 H20B 109.5
O3 C20 H20C 109.5
H20A C20 H20C 109.5
H20B C20 H20C 109.5

loop_
_geom_bond_atom_site_label_1
_geom_bond_atom_site_label_2
_geom_bond_distance
Cl1 C6 1.790(3)
S1 O2 1.429(2)
S1 O1 1.430(2)
S1 N1 1.622(2)
S1 C13 1.776(3)
O3 C8 1.366(3)
O3 C20 1.425(3)
N1 C4 1.481(3)
N1 C1 1.489(3)
C1 C5 1.521(4)
C1 C2 1.543(3)
C1 H1B 1.0000
C2 C7 1.507(3)
C2 C3 1.537(4)
C2 H2B 1.0000
C3 C6 1.512(3)
C3 C4 1.523(3)
C3 H3A 1.0000
C4 H4A 0.9900
C4 H4B 0.9900
C5 H5A 0.9800
C5 H5B 0.9800
C5 H5C 0.9800
C6 H6A 0.9900
C6 H6B 0.9900
C7 C12 1.384(4)
C7 C8 1.410(3)
C8 C9 1.389(4)
C9 C10 1.381(5)
C9 H9A 0.9500
C10 C11 1.381(5)
C10 H10A 0.9500
C11 C12 1.396(4)
C11 H11A 0.9500
C12 H12A 0.9500
C13 C18 1.383(4)
C13 C14 1.391(4)
C14 C15 1.387(4)
C14 H14A 0.9500
C15 C16 1.384(5)
C15 H15A 0.9500
C16 C17 1.393(4)
C16 C19 1.510(4)
C17 C18 1.390(4)
C17 H17A 0.9500
C18 H18A 0.9500
C19 H19A 0.9800
C19 H19B 0.9800
C19 H19C 0.9800
C20 H20A 0.9800
C20 H20B 0.9800
C20 H20C 0.9800

loop_
_geom_torsion_atom_site_label_1
_geom_torsion_atom_site_label_2
_geom_torsion_atom_site_label_3
_geom_torsion_atom_site_label_4
_geom_torsion
O2 S1 N1 C4 -172.25(18)
O1 S1 N1 C4 -42.6(2)
C13 S1 N1 C4 72.5(2)
O2 S1 N1 C1 43.9(2)
O1 S1 N1 C1 173.54(17)
C13 S1 N1 C1 -71.4(2)
C4 N1 C1 C5 129.6(2)
S1 N1 C1 C5 -84.3(2)
C4 N1 C1 C2 8.9(2)
S1 N1 C1 C2 154.95(16)
N1 C1 C2 C7 -157.1(2)
C5 C1 C2 C7 82.4(3)
N1 C1 C2 C3 -27.5(2)
C5 C1 C2 C3 -148.0(2)
C7 C2 C3 C6 -74.3(3)
C1 C2 C3 C6 157.81(19)
C7 C2 C3 C4 163.8(2)
C1 C2 C3 C4 35.9(2)
C1 N1 C4 C3 13.3(3)
S1 N1 C4 C3 -133.38(17)
C6 C3 C4 N1 -150.1(2)
C2 C3 C4 N1 -29.9(2)
C4 C3 C6 Cl1 -56.8(3)
C2 C3 C6 Cl1 -172.49(17)
C3 C2 C7 C12 125.0(3)
C1 C2 C7 C12 -111.8(3)
C3 C2 C7 C8 -55.9(3)
C1 C2 C7 C8 67.4(3)
C20 O3 C8 C9 -5.2(4)
C20 O3 C8 C7 176.4(3)
C12 C7 C8 O3 177.8(2)
C2 C7 C8 O3 -1.3(4)
C12 C7 C8 C9 -0.6(4)
C2 C7 C8 C9 -179.8(2)
O3 C8 C9 C10 -177.8(3)
C7 C8 C9 C10 0.6(4)
C8 C9 C10 C11 0.1(5)
C9 C10 C11 C12 -0.7(5)
C8 C7 C12 C11 0.1(4)
C2 C7 C12 C11 179.2(3)
C10 C11 C12 C7 0.6(5)
O2 S1 C13 C18 148.6(2)
O1 S1 C13 C18 19.2(2)
N1 S1 C13 C18 -95.7(2)
O2 S1 C13 C14 -29.5(2)
O1 S1 C13 C14 -158.93(19)
N1 S1 C13 C14 86.1(2)
C18 C13 C14 C15 0.4(4)
S1 C13 C14 C15 178.5(2)
C13 C14 C15 C16 -0.9(4)
C14 C15 C16 C17 1.0(4)
C14 C15 C16 C19 -177.2(3)
C15 C16 C17 C18 -0.7(4)
C19 C16 C17 C18 177.5(3)
C14 C13 C18 C17 -0.1(4)
S1 C13 C18 C17 -178.25(19)
C16 C17 C18 C13 0.3(4)
